data_2233100
loop_
_publ_author_name
'Madhanraj, R.'
'Murugavel, S.'
'Kannan, D.'
'Bakthadoss, M.'

_publ_section_title
;
 (<i>Z</i>)-3-(4-Chlorophenyl)-2-{[<i>N</i>-(2-formylphenyl)-4-methylbenzenesulfonamido]methyl}prop-2-enenitrile
;
_journal_coeditor_code BT5740
_journal_issue 1
_journal_name_full 'Acta Crystallographica Section E'
_journal_page_first o56
_journal_page_last o57
_journal_paper_doi 10.1107/S160053681105241X
_journal_volume 68
_journal_year 2012
_chemical_formula_iupac 'C24 H19 Cl N2 O3 S'
_chemical_formula_moiety 'C24 H19 Cl N2 O3 S'
_chemical_formula_sum 'C24 H19 Cl N2 O3 S'
_chemical_formula_weight 450.92
_chemical_name_systematic
;
(<i>Z</i>)-3-(4-Chlorophenyl)-2-{[<i>N</i>-(2-formylphenyl)-4-
methylbenzenesulfonamido]methyl}prop-2-enenitrile
;
_space_group_IT_number 19
_symmetry_cell_setting orthorhombic
_symmetry_space_group_name_Hall 'P 2ac 2ab'
_symmetry_space_group_name_H-M 'P 21 21 21'
_atom_sites_solution_hydrogens geom
_atom_sites_solution_primary direct
_atom_sites_solution_secondary difmap
_audit_creation_method SHELXL-97
_cell_angle_alpha 90.00
_cell_angle_beta 90.00
_cell_angle_gamma 90.00
_cell_formula_units_Z 4
_cell_length_a 8.9795(5)
_cell_length_b 10.1590(5)
_cell_length_c 25.1050(13)
_cell_measurement_reflns_used 4939
_cell_measurement_temperature 293(2)
_cell_measurement_theta_max 26.9
_cell_measurement_theta_min 2.2
_cell_volume 2290.1(2)
_computing_cell_refinement 'APEX2 and SAINT (Bruker, 2004)'
_computing_data_collection 'APEX2 (Bruker, 2004)'
_computing_data_reduction 'SAINT and XPREP (Bruker, 2004)'
_computing_molecular_graphics 'ORTEP-3 (Farrugia, 1997'
_computing_publication_material 'SHELXL97 (Sheldrick, 2008) and PLATON (Spek, 2009)'
_computing_structure_refinement 'SHELXL97 (Sheldrick, 2008)'
_computing_structure_solution 'SHELXS97 (Sheldrick, 2008)'
_diffrn_ambient_temperature 293(2)
_diffrn_detector_area_resol_mean 10.0
_diffrn_measured_fraction_theta_full 0.999
_diffrn_measured_fraction_theta_max 0.995
_diffrn_measurement_device_type 'Bruker APEXII CCD'
_diffrn_measurement_method '\w scans'
_diffrn_radiation_monochromator graphite
_diffrn_radiation_source 'fine-focus sealed tube'
_diffrn_radiation_type MoK\a
_diffrn_radiation_wavelength 0.71073
_diffrn_reflns_av_R_equivalents 0.0243
_diffrn_reflns_av_sigmaI/netI 0.0352
_diffrn_reflns_limit_h_max 11
_diffrn_reflns_limit_h_min -11
_diffrn_reflns_limit_k_max 10
_diffrn_reflns_limit_k_min -12
_diffrn_reflns_limit_l_max 31
_diffrn_reflns_limit_l_min -31
_diffrn_reflns_number 12721
_diffrn_reflns_theta_full 25.00
_diffrn_reflns_theta_max 26.88
_diffrn_reflns_theta_min 2.16
_exptl_absorpt_coefficient_mu 0.285
_exptl_absorpt_correction_T_max 0.953
_exptl_absorpt_correction_T_min 0.931
_exptl_absorpt_correction_type multi-scan
_exptl_absorpt_process_details '(SADABS; Sheldrick, 1996)'
_exptl_crystal_colour Yellow
_exptl_crystal_density_diffrn 1.308
_exptl_crystal_density_method 'not measured'
_exptl_crystal_description Block
_exptl_crystal_F_000 936
_exptl_crystal_size_max 0.25
_exptl_crystal_size_mid 0.23
_exptl_crystal_size_min 0.17
_refine_diff_density_max 0.223
_refine_diff_density_min -0.209
_refine_ls_abs_structure_details 'Flack (1983), 2049 Friedel pairs'
_refine_ls_abs_structure_Flack 0.06(8)
_refine_ls_extinction_method none
_refine_ls_goodness_of_fit_ref 1.025
_refine_ls_hydrogen_treatment constr
_refine_ls_matrix_type full
_refine_ls_number_parameters 281
_refine_ls_number_reflns 4850
_refine_ls_number_restraints 0
_refine_ls_restrained_S_all 1.025
_refine_ls_R_factor_all 0.0679
_refine_ls_R_factor_gt 0.0409
_refine_ls_shift/su_max 0.000
_refine_ls_shift/su_mean 0.000
_refine_ls_structure_factor_coef Fsqd
_refine_ls_weighting_details 'calc w=1/[\s^2^(Fo^2^)+(0.0572P)^2^+0.0529P] where P=(Fo^2^+2Fc^2^)/3'
_refine_ls_weighting_scheme calc
_refine_ls_wR_factor_gt 0.0979
_refine_ls_wR_factor_ref 0.1108
_reflns_number_gt 3396
_reflns_number_total 4850
_reflns_threshold_expression I>2\s(I)
_cod_data_source_file bt5740.cif
_cod_data_source_block I
_cod_database_code 2233100
_cod_database_fobs_code 2233100

loop_
_symmetry_equiv_pos_as_xyz
'x, y, z'
'-x+1/2, -y, z+1/2'
'-x, y+1/2, -z+1/2'
'x+1/2, -y+1/2, -z'

loop_
_atom_site_type_symbol
_atom_site_label
_atom_site_fract_x
_atom_site_fract_y
_atom_site_fract_z
_atom_site_U_iso_or_equiv
_atom_site_adp_type
_atom_site_calc_flag
_atom_site_refinement_flags
_atom_site_occupancy
_atom_site_symmetry_multiplicity
C C11 0.7604(6) 0.5498(5) 0.07359(14) 0.1160(13) Uani d . 1 1
C C14 0.8095(7) 0.6089(6) 0.02121(16) 0.201(3) Uani d . 1 1
H H14A 0.7682 0.5588 -0.0077 0.301 Uiso calc R 1 1
H H14B 0.9162 0.6071 0.0190 0.301 Uiso calc R 1 1
H H14C 0.7754 0.6983 0.0190 0.301 Uiso calc R 1 1
O O1 0.8121(4) 0.1434(4) 0.3700(2) 0.219(2) Uani d . 1 1
C C1 0.8617(3) 0.4264(2) 0.28758(8) 0.0479(5) Uani d . 1 1
C C2 0.9741(3) 0.4987(2) 0.26417(10) 0.0643(6) Uani d . 1 1
H H2 0.9507 0.5693 0.2421 0.077 Uiso calc R 1 1
C C3 1.1211(3) 0.4665(3) 0.27345(12) 0.0768(7) Uani d . 1 1
H H3 1.1962 0.5159 0.2576 0.092 Uiso calc R 1 1
C C4 1.1574(3) 0.3637(3) 0.30530(11) 0.0717(7) Uani d . 1 1
H H4 1.2568 0.3427 0.3113 0.086 Uiso calc R 1 1
C C5 1.0479(3) 0.2920(3) 0.32827(10) 0.0666(7) Uani d . 1 1
H H5 1.0733 0.2215 0.3501 0.080 Uiso calc R 1 1
C C6 0.8986(3) 0.3211(2) 0.32010(9) 0.0582(6) Uani d . 1 1
C C7 0.7854(4) 0.2419(3) 0.34760(14) 0.1041(12) Uani d . 1 1
H H7 0.6874 0.2715 0.3472 0.125 Uiso calc R 1 1
C C8 0.6734(3) 0.4380(3) 0.16954(10) 0.0628(6) Uani d . 1 1
C C9 0.5954(3) 0.5421(3) 0.14801(11) 0.0779(8) Uani d . 1 1
H H9 0.5124 0.5756 0.1656 0.094 Uiso calc R 1 1
C C10 0.6406(5) 0.5966(4) 0.10032(13) 0.1040(11) Uani d . 1 1
H H10 0.5876 0.6671 0.0862 0.125 Uiso calc R 1 1
C C12 0.8370(4) 0.4450(5) 0.09478(17) 0.1209(15) Uani d . 1 1
H H12 0.9188 0.4113 0.0766 0.145 Uiso calc R 1 1
C C13 0.7949(3) 0.3886(4) 0.14272(13) 0.0928(10) Uani d . 1 1
H H13 0.8482 0.3181 0.1567 0.111 Uiso calc R 1 1
C C15 0.6569(3) 0.5935(2) 0.28573(9) 0.0611(6) Uani d . 1 1
H H15A 0.5668 0.6081 0.2653 0.073 Uiso calc R 1 1
H H15B 0.7326 0.6532 0.2724 0.073 Uiso calc R 1 1
C C16 0.6269(3) 0.6244(2) 0.34307(8) 0.0537(5) Uani d . 1 1
C C17 0.6670(3) 0.7373(2) 0.36505(9) 0.0560(6) Uani d . 1 1
H H17 0.7277 0.7897 0.3438 0.067 Uiso calc R 1 1
C C18 0.6318(3) 0.7938(2) 0.41719(9) 0.0570(6) Uani d . 1 1
C C19 0.5132(3) 0.7545(3) 0.44855(11) 0.0837(9) Uani d . 1 1
H H19 0.4505 0.6878 0.4368 0.100 Uiso calc R 1 1
C C20 0.4874(5) 0.8130(3) 0.49684(12) 0.1036(12) Uani d . 1 1
H H20 0.4072 0.7859 0.5176 0.124 Uiso calc R 1 1
C C21 0.5776(5) 0.9097(4) 0.51450(12) 0.1022(12) Uani d . 1 1
C C22 0.6900(5) 0.9554(3) 0.48410(14) 0.1018(11) Uani d . 1 1
H H22 0.7488 1.0250 0.4958 0.122 Uiso calc R 1 1
C C23 0.7163(3) 0.8974(3) 0.43569(12) 0.0770(8) Uani d . 1 1
H H23 0.7937 0.9291 0.4146 0.092 Uiso calc R 1 1
C C24 0.5434(3) 0.5271(3) 0.37117(11) 0.0716(7) Uani d . 1 1
N N1 0.7076(2) 0.45611(17) 0.27763(8) 0.0551(5) Uani d . 1 1
N N2 0.4797(4) 0.4447(3) 0.39244(12) 0.1108(10) Uani d . 1 1
O O2 0.6758(2) 0.24175(16) 0.23469(9) 0.0834(6) Uani d . 1 1
O O3 0.46666(17) 0.39646(19) 0.23817(8) 0.0807(5) Uani d . 1 1
Cl Cl1 0.5431(2) 0.98128(16) 0.57586(4) 0.1878(7) Uani d . 1 1
S S1 0.62059(6) 0.37202(6) 0.23103(3) 0.06219(18) Uani d . 1 1

loop_
_atom_site_aniso_label
_atom_site_aniso_U_11
_atom_site_aniso_U_22
_atom_site_aniso_U_33
_atom_site_aniso_U_12
_atom_site_aniso_U_13
_atom_site_aniso_U_23
C11 0.119(3) 0.147(4) 0.081(2) -0.033(3) 0.009(2) -0.028(2)
C14 0.248(6) 0.258(7) 0.096(3) -0.088(6) 0.045(3) 0.002(4)
O1 0.125(2) 0.181(3) 0.353(5) 0.015(2) 0.035(3) 0.203(4)
C1 0.0432(12) 0.0425(11) 0.0580(11) -0.0027(10) -0.0012(10) -0.0052(10)
C2 0.0609(16) 0.0558(14) 0.0762(15) -0.0082(12) 0.0038(13) 0.0108(12)
C3 0.0523(15) 0.0728(17) 0.1051(19) -0.0189(15) 0.0065(16) -0.0079(17)
C4 0.0430(14) 0.0819(19) 0.0902(17) 0.0019(15) -0.0090(13) -0.0203(16)
C5 0.0646(17) 0.0626(16) 0.0725(15) 0.0150(15) -0.0119(13) -0.0006(13)
C6 0.0498(14) 0.0530(14) 0.0716(13) 0.0016(11) 0.0002(11) 0.0059(11)
C7 0.077(2) 0.088(2) 0.148(3) 0.0056(18) 0.0180(19) 0.062(2)
C8 0.0458(13) 0.0663(17) 0.0762(15) -0.0001(12) -0.0051(11) -0.0263(13)
C9 0.079(2) 0.0769(19) 0.0783(17) 0.0068(16) -0.0054(14) -0.0150(15)
C10 0.137(3) 0.089(2) 0.086(2) -0.007(2) -0.014(2) -0.0118(18)
C12 0.085(3) 0.178(5) 0.101(3) -0.005(3) 0.020(2) -0.050(3)
C13 0.0632(18) 0.120(3) 0.095(2) 0.014(2) -0.0043(16) -0.038(2)
C15 0.0680(16) 0.0525(13) 0.0626(13) 0.0185(12) -0.0040(11) -0.0006(11)
C16 0.0478(12) 0.0512(13) 0.0623(12) -0.0005(13) -0.0036(11) 0.0016(11)
C17 0.0517(14) 0.0558(14) 0.0604(13) -0.0009(11) -0.0002(10) 0.0082(12)
C18 0.0637(15) 0.0499(13) 0.0574(12) 0.0003(13) -0.0082(12) 0.0057(10)
C19 0.100(2) 0.074(2) 0.0773(17) -0.0220(18) 0.0195(16) -0.0119(14)
C20 0.135(3) 0.093(2) 0.082(2) -0.012(2) 0.037(2) -0.0069(18)
C21 0.146(4) 0.092(3) 0.0687(17) 0.012(2) -0.005(2) -0.0209(17)
C22 0.119(3) 0.082(2) 0.105(2) -0.006(2) -0.021(2) -0.034(2)
C23 0.0789(18) 0.0617(16) 0.0902(19) -0.0080(15) -0.0028(15) -0.0113(15)
C24 0.0772(18) 0.0632(17) 0.0744(15) -0.0074(16) 0.0024(14) -0.0077(14)
N1 0.0479(11) 0.0448(10) 0.0727(12) 0.0070(9) -0.0031(9) -0.0042(9)
N2 0.134(3) 0.0835(19) 0.115(2) -0.0344(19) 0.0280(18) -0.0016(16)
O2 0.0650(11) 0.0475(10) 0.1378(15) -0.0014(8) -0.0240(11) -0.0125(10)
O3 0.0386(9) 0.0940(14) 0.1095(13) -0.0011(10) 0.0003(9) -0.0049(11)
Cl1 0.2742(18) 0.1942(13) 0.0951(7) 0.0109(14) 0.0130(9) -0.0698(8)
S1 0.0394(3) 0.0540(3) 0.0931(4) -0.0008(3) -0.0067(3) -0.0100(3)

loop_
_atom_type_symbol
_atom_type_description
_atom_type_scat_dispersion_real
_atom_type_scat_dispersion_imag
_atom_type_scat_source
C C 0.0033 0.0016 'International Tables Vol C Tables 4.2.6.8 and 6.1.1.4'
H H 0.0000 0.0000 'International Tables Vol C Tables 4.2.6.8 and 6.1.1.4'
N N 0.0061 0.0033 'International Tables Vol C Tables 4.2.6.8 and 6.1.1.4'
O O 0.0106 0.0060 'International Tables Vol C Tables 4.2.6.8 and 6.1.1.4'
Cl Cl 0.1484 0.1585 'International Tables Vol C Tables 4.2.6.8 and 6.1.1.4'
S S 0.1246 0.1234 'International Tables Vol C Tables 4.2.6.8 and 6.1.1.4'

loop_
_geom_angle_atom_site_label_1
_geom_angle_atom_site_label_2
_geom_angle_atom_site_label_3
_geom_angle
C10 C11 C12 118.5(4)
C10 C11 C14 121.6(5)
C12 C11 C14 119.9(5)
C11 C14 H14A 109.5
C11 C14 H14B 109.5
H14A C14 H14B 109.5
C11 C14 H14C 109.5
H14A C14 H14C 109.5
H14B C14 H14C 109.5
C2 C1 C6 119.2(2)
C2 C1 N1 121.2(2)
C6 C1 N1 119.6(2)
C1 C2 C3 120.1(2)
C1 C2 H2 120.0
C3 C2 H2 120.0
C4 C3 C2 120.9(2)
C4 C3 H3 119.6
C2 C3 H3 119.6
C5 C4 C3 119.4(2)
C5 C4 H4 120.3
C3 C4 H4 120.3
C4 C5 C6 121.7(2)
C4 C5 H5 119.2
C6 C5 H5 119.2
C1 C6 C5 118.8(2)
C1 C6 C7 122.3(2)
C5 C6 C7 118.9(2)
O1 C7 C6 123.5(3)
O1 C7 H7 118.3
C6 C7 H7 118.3
C13 C8 C9 119.4(3)
C13 C8 S1 120.5(2)
C9 C8 S1 120.1(2)
C8 C9 C10 119.9(3)
C8 C9 H9 120.1
C10 C9 H9 120.1
C11 C10 C9 121.5(4)
C11 C10 H10 119.2
C9 C10 H10 119.2
C11 C12 C13 121.3(4)
C11 C12 H12 119.3
C13 C12 H12 119.3
C8 C13 C12 119.4(4)
C8 C13 H13 120.3
C12 C13 H13 120.3
N1 C15 C16 112.58(19)
N1 C15 H15A 109.1
C16 C15 H15A 109.1
N1 C15 H15B 109.1
C16 C15 H15B 109.1
H15A C15 H15B 107.8
C17 C16 C24 122.5(2)
C17 C16 C15 122.2(2)
C24 C16 C15 115.1(2)
C16 C17 C18 130.9(2)
C16 C17 H17 114.6
C18 C17 H17 114.6
C23 C18 C19 116.9(2)
C23 C18 C17 118.8(2)
C19 C18 C17 124.2(2)
C20 C19 C18 120.6(3)
C20 C19 H19 119.7
C18 C19 H19 119.7
C21 C20 C19 120.3(3)
C21 C20 H20 119.8
C19 C20 H20 119.8
C20 C21 C22 121.0(3)
C20 C21 Cl1 119.4(3)
C22 C21 Cl1 119.5(3)
C21 C22 C23 118.9(3)
C21 C22 H22 120.6
C23 C22 H22 120.6
C22 C23 C18 122.1(3)
C22 C23 H23 118.9
C18 C23 H23 118.9
N2 C24 C16 176.9(3)
C1 N1 C15 117.97(18)
C1 N1 S1 118.12(14)
C15 N1 S1 116.15(15)
O3 S1 O2 119.82(12)
O3 S1 N1 106.40(11)
O2 S1 N1 105.83(10)
O3 S1 C8 108.02(12)
O2 S1 C8 108.70(13)
N1 S1 C8 107.46(11)

loop_
_geom_bond_atom_site_label_1
_geom_bond_atom_site_label_2
_geom_bond_distance
C11 C10 1.354(5)
C11 C12 1.375(6)
C11 C14 1.511(6)
C14 H14A 0.9600
C14 H14B 0.9600
C14 H14C 0.9600
O1 C7 1.173(4)
C1 C2 1.379(3)
C1 C6 1.386(3)
C1 N1 1.438(3)
C2 C3 1.380(4)
C2 H2 0.9300
C3 C4 1.355(4)
C3 H3 0.9300
C4 C5 1.353(4)
C4 H4 0.9300
C5 C6 1.388(3)
C5 H5 0.9300
C6 C7 1.468(4)
C7 H7 0.9300
C8 C13 1.377(4)
C8 C9 1.379(4)
C8 S1 1.748(3)
C9 C10 1.380(4)
C9 H9 0.9300
C10 H10 0.9300
C12 C13 1.386(5)
C12 H12 0.9300
C13 H13 0.9300
C15 N1 1.482(3)
C15 C16 1.498(3)
C15 H15A 0.9700
C15 H15B 0.9700
C16 C17 1.323(3)
C16 C24 1.427(4)
C17 C18 1.464(3)
C17 H17 0.9300
C18 C23 1.378(4)
C18 C19 1.383(4)
C19 C20 1.370(4)
C19 H19 0.9300
C20 C21 1.348(5)
C20 H20 0.9300
C21 C22 1.348(5)
C21 Cl1 1.731(3)
C22 C23 1.371(4)
C22 H22 0.9300
C23 H23 0.9300
C24 N2 1.146(4)
N1 S1 1.6459(19)
O2 S1 1.4161(18)
O3 S1 1.4157(17)

loop_
_geom_hbond_atom_site_label_D
_geom_hbond_atom_site_label_H
_geom_hbond_atom_site_label_A
_geom_hbond_site_symmetry_A
_geom_hbond_distance_DH
_geom_hbond_distance_HA
_geom_hbond_distance_DA
_geom_hbond_angle_DHA
C15 H15A O3 1 0.97 2.43 2.890(3) 109
C3 H3 O2 3_755 0.93 2.57 3.345(3) 140.7
C15 H15A O2 3_655 0.97 2.57 3.385(3) 142.1
C23 H23 O1 1_565 0.93 2.45 3.114(4) 128.0

loop_
_geom_torsion_atom_site_label_1
_geom_torsion_atom_site_label_2
_geom_torsion_atom_site_label_3
_geom_torsion_atom_site_label_4
_geom_torsion
C6 C1 C2 C3 -0.4(4)
N1 C1 C2 C3 -178.6(2)
C1 C2 C3 C4 0.2(4)
C2 C3 C4 C5 0.0(4)
C3 C4 C5 C6 -0.1(4)
C2 C1 C6 C5 0.3(3)
N1 C1 C6 C5 178.5(2)
C2 C1 C6 C7 178.2(3)
N1 C1 C6 C7 -3.5(4)
C4 C5 C6 C1 -0.1(4)
C4 C5 C6 C7 -178.1(3)
C1 C6 C7 O1 170.6(4)
C5 C6 C7 O1 -11.5(6)
C13 C8 C9 C10 -0.7(4)
S1 C8 C9 C10 177.8(2)
C12 C11 C10 C9 0.4(6)
C14 C11 C10 C9 179.6(4)
C8 C9 C10 C11 0.3(5)
C10 C11 C12 C13 -0.8(6)
C14 C11 C12 C13 180.0(4)
C9 C8 C13 C12 0.4(4)
S1 C8 C13 C12 -178.2(3)
C11 C12 C13 C8 0.4(5)
N1 C15 C16 C17 138.6(2)
N1 C15 C16 C24 -45.5(3)
C24 C16 C17 C18 -4.9(4)
C15 C16 C17 C18 170.8(2)
C16 C17 C18 C23 164.1(2)
C16 C17 C18 C19 -19.4(4)
C23 C18 C19 C20 -3.1(4)
C17 C18 C19 C20 -179.6(3)
C18 C19 C20 C21 -0.1(5)
C19 C20 C21 C22 3.4(6)
C19 C20 C21 Cl1 -179.6(3)
C20 C21 C22 C23 -3.2(6)
Cl1 C21 C22 C23 179.8(3)
C21 C22 C23 C18 -0.2(5)
C19 C18 C23 C22 3.3(4)
C17 C18 C23 C22 180.0(3)
C17 C16 C24 N2 -147(6)
C15 C16 C24 N2 37(6)
C2 C1 N1 C15 -52.3(3)
C6 C1 N1 C15 129.5(2)
C2 C1 N1 S1 95.8(2)
C6 C1 N1 S1 -82.4(2)
C16 C15 N1 C1 -80.8(3)
C16 C15 N1 S1 130.40(19)
C1 N1 S1 O3 166.06(17)
C15 N1 S1 O3 -45.2(2)
C1 N1 S1 O2 37.58(19)
C15 N1 S1 O2 -173.70(18)
C1 N1 S1 C8 -78.43(18)
C15 N1 S1 C8 70.29(19)
C13 C8 S1 O3 -155.0(2)
C9 C8 S1 O3 26.5(2)
C13 C8 S1 O2 -23.5(2)
C9 C8 S1 O2 157.92(19)
C13 C8 S1 N1 90.6(2)
C9 C8 S1 N1 -88.0(2)

loop_
_cod_related_entry_id
_cod_related_entry_database
_cod_related_entry_code
1 ChemSpider 30657306
